data_1555875
loop_
_publ_author_name
'Dighe, Shashikant U.'
'Yadav, Veena D.'
'Mahar, Rohit'
'Shukla, Sanjeev K.'
'Batra, Sanjay'

_publ_section_title
;
 Intramolecular C<sub>sp<sup>2</sup></sub>-C<sub>sp<sup>2</sup></sub>
 Friedel-Crafts Arylation: Substrate- and Condition-Controlled Divergent
 Synthesis of Fused-\b-carbolines.
;
_journal_issue 23
_journal_name_full 'Organic letters'
_journal_page_first 6010
_journal_page_last 6013
_journal_paper_doi 10.1021/acs.orglett.6b02794
_journal_volume 18
_journal_year 2016
_chemical_formula_sum 'C32 H26 N2 O5'
_chemical_formula_weight 518.55
_space_group_IT_number 2
_space_group_name_Hall '-P 1'
_space_group_name_H-M_alt 'P -1'
_symmetry_cell_setting triclinic
_symmetry_space_group_name_H-M 'P -1'
_atom_sites_solution_hydrogens geom
_atom_sites_solution_primary direct
_atom_sites_solution_secondary difmap
_audit_creation_method SHELXL-97
_cell_angle_alpha 104.374(3)
_cell_angle_beta 91.345(2)
_cell_angle_gamma 102.817(3)
_cell_formula_units_Z 2
_cell_length_a 8.4386(13)
_cell_length_b 10.3727(16)
_cell_length_c 15.076(2)
_cell_measurement_reflns_used 5605
_cell_measurement_temperature 100(2)
_cell_measurement_theta_max 28.3
_cell_measurement_theta_min 2.1
_cell_volume 1242.1(3)
_computing_structure_refinement 'SHELXL-97 (Sheldrick, 1997)'
_diffrn_ambient_temperature 100(2)
_diffrn_measured_fraction_theta_full 0.909
_diffrn_measured_fraction_theta_max 0.909
_diffrn_radiation_monochromator graphite
_diffrn_radiation_source 'fine-focus sealed tube'
_diffrn_radiation_type MoK\a
_diffrn_radiation_wavelength 0.71073
_diffrn_reflns_av_R_equivalents 0.0342
_diffrn_reflns_av_sigmaI/netI 0.0842
_diffrn_reflns_limit_h_max 11
_diffrn_reflns_limit_h_min -11
_diffrn_reflns_limit_k_max 11
_diffrn_reflns_limit_k_min -13
_diffrn_reflns_limit_l_max 19
_diffrn_reflns_limit_l_min -20
_diffrn_reflns_number 7991
_diffrn_reflns_theta_full 28.28
_diffrn_reflns_theta_max 28.28
_diffrn_reflns_theta_min 2.09
_exptl_absorpt_coefficient_mu 0.094
_exptl_absorpt_correction_T_max 0.9832
_exptl_absorpt_correction_T_min 0.9795
_exptl_absorpt_correction_type psi-scan
_exptl_absorpt_process_details '(North et al., 1968)'
_exptl_crystal_colour yellow
_exptl_crystal_density_diffrn 1.386
_exptl_crystal_density_method 'not measured'
_exptl_crystal_description block
_exptl_crystal_F_000 544
_exptl_crystal_size_max 0.22
_exptl_crystal_size_mid 0.20
_exptl_crystal_size_min 0.18
_refine_diff_density_max 0.428
_refine_diff_density_min -0.435
_refine_diff_density_rms 0.099
_refine_ls_extinction_coef 0.001(2)
_refine_ls_extinction_expression Fc^*^=kFc[1+0.001xFc^2^\l^3^/sin(2\q)]^-1/4^
_refine_ls_extinction_method SHELXL
_refine_ls_goodness_of_fit_ref 1.081
_refine_ls_hydrogen_treatment constr
_refine_ls_matrix_type full
_refine_ls_number_parameters 357
_refine_ls_number_reflns 5605
_refine_ls_number_restraints 0
_refine_ls_restrained_S_all 1.081
_refine_ls_R_factor_all 0.1180
_refine_ls_R_factor_gt 0.0721
_refine_ls_shift/su_max 0.000
_refine_ls_shift/su_mean 0.000
_refine_ls_structure_factor_coef Fsqd
_refine_ls_weighting_details 'calc w=1/[\s^2^(Fo^2^)+(0.1146P)^2^+1.1109P] where P=(Fo^2^+2Fc^2^)/3'
_refine_ls_weighting_scheme calc
_refine_ls_wR_factor_gt 0.1747
_refine_ls_wR_factor_ref 0.2486
_reflns_number_gt 3536
_reflns_number_total 5605
_reflns_threshold_expression >2sigma(I)
_cod_data_source_file ol6b02794_si_002.cif
_cod_data_source_block 17junam
_cod_depositor_comments
;
The following automatic conversions were performed:

data item '_symmetry_cell_setting' value 'Triclinic' was changed to
'triclinic' in accordance with the
/home/saulius/struct/COD-crude-data/automatic-downloads/DataCite-retrospective/ACS/depositions/lib/dictionaries/cif_core.dic
dictionary named 'cif_core.dic' version 2.4.2 last updated on
2011-04-26.

Automatic conversion script
Id: cif_fix_values 6909 2019-04-08 15:41:33Z antanas 
;
_cod_original_cell_volume 1242.2(3)
_cod_database_code 1555875

loop_
_symmetry_equiv_pos_as_xyz
'x, y, z'
'-x, -y, -z'

loop_
_atom_site_label
_atom_site_type_symbol
_atom_site_fract_x
_atom_site_fract_y
_atom_site_fract_z
_atom_site_U_iso_or_equiv
_atom_site_adp_type
_atom_site_occupancy
_atom_site_symmetry_multiplicity
_atom_site_calc_flag
_atom_site_refinement_flags
O2 O -0.6691(3) 0.4695(2) 0.09207(16) 0.0239(5) Uani 1 1 d .
O5 O 0.1527(3) 0.1106(2) 0.14893(16) 0.0239(5) Uani 1 1 d .
O3 O -0.4961(3) 0.2833(2) 0.10755(15) 0.0227(5) Uani 1 1 d .
N2 N -0.0327(3) 0.2468(3) 0.27428(18) 0.0197(6) Uani 1 1 d .
O1 O -0.6302(3) 0.7092(2) 0.22127(16) 0.0261(6) Uani 1 1 d .
O4 O 0.3343(3) 0.1257(2) 0.26553(17) 0.0266(6) Uani 1 1 d .
N1 N -0.0473(3) 0.5992(3) 0.39060(18) 0.0202(6) Uani 1 1 d .
C28 C -0.5641(4) 0.4977(3) 0.1690(2) 0.0184(7) Uani 1 1 d .
C11 C 0.0022(4) 0.4818(3) 0.3526(2) 0.0209(7) Uani 1 1 d .
C14 C -0.3564(4) 0.4287(3) 0.2520(2) 0.0194(7) Uani 1 1 d .
C9 C 0.1353(4) 0.2593(3) 0.2910(2) 0.0205(7) Uani 1 1 d .
C6 C 0.0847(4) 0.6901(3) 0.4482(2) 0.0214(7) Uani 1 1 d .
C29 C -0.4712(4) 0.4025(3) 0.1763(2) 0.0186(7) Uani 1 1 d .
C10 C -0.0983(4) 0.3625(3) 0.2948(2) 0.0186(7) Uani 1 1 d .
C17 C -0.1572(4) 0.1353(3) 0.2281(2) 0.0188(7) Uani 1 1 d .
C31 C -0.8388(4) 0.4403(4) 0.1086(3) 0.0290(8) Uani 1 1 d .
H31A H -0.8687 0.3528 0.1220 0.043 Uiso 1 1 calc R
H31B H -0.9035 0.4389 0.0549 0.043 Uiso 1 1 calc R
H31C H -0.8576 0.5099 0.1597 0.043 Uiso 1 1 calc R
C4 C 0.3655(4) 0.6981(3) 0.4958(2) 0.0219(7) Uani 1 1 d .
H4 H 0.4540 0.6580 0.4940 0.026 Uiso 1 1 calc R
C7 C 0.1627(4) 0.4922(3) 0.3816(2) 0.0207(7) Uani 1 1 d .
C26 C -0.4227(4) 0.6505(3) 0.3086(2) 0.0193(7) Uani 1 1 d .
H26 H -0.4041 0.7342 0.3525 0.023 Uiso 1 1 calc R
C13 C -0.3329(4) 0.5548(3) 0.3175(2) 0.0207(7) Uani 1 1 d .
C27 C -0.5391(4) 0.6221(3) 0.2352(2) 0.0206(7) Uani 1 1 d .
C1 C 0.0959(4) 0.8211(3) 0.5027(2) 0.0254(7) Uani 1 1 d .
H1 H 0.0077 0.8617 0.5058 0.030 Uiso 1 1 calc R
C20 C -0.2306(4) -0.2386(4) 0.1080(2) 0.0258(8) Uani 1 1 d .
H20 H -0.2926 -0.2995 0.0566 0.031 Uiso 1 1 calc R
C12 C -0.2206(4) 0.5954(3) 0.4043(2) 0.0218(7) Uani 1 1 d .
H12A H -0.2288 0.6853 0.4394 0.026 Uiso 1 1 calc R
H12B H -0.2586 0.5316 0.4409 0.026 Uiso 1 1 calc R
C8 C 0.2314(4) 0.3784(3) 0.3450(2) 0.0234(7) Uani 1 1 d .
H8 H 0.3417 0.3850 0.3578 0.028 Uiso 1 1 calc R
C18 C -0.1455(4) -0.0088(3) 0.2066(2) 0.0212(7) Uani 1 1 d .
C16 C -0.2924(4) 0.1849(3) 0.2151(2) 0.0226(7) Uani 1 1 d .
H16 H -0.3915 0.1323 0.1844 0.027 Uiso 1 1 calc R
C19 C -0.2360(4) -0.1023(3) 0.1301(2) 0.0230(7) Uani 1 1 d .
H19 H -0.3018 -0.0725 0.0929 0.028 Uiso 1 1 calc R
C2 C 0.2454(4) 0.8902(4) 0.5532(2) 0.0282(8) Uani 1 1 d .
H2 H 0.2573 0.9792 0.5893 0.034 Uiso 1 1 calc R
C22 C -0.0445(4) -0.1943(4) 0.2402(2) 0.0255(8) Uani 1 1 d .
H22 H 0.0195 -0.2253 0.2775 0.031 Uiso 1 1 calc R
C5 C 0.2192(4) 0.6269(3) 0.4431(2) 0.0208(7) Uani 1 1 d .
C23 C -0.0512(4) -0.0575(3) 0.2626(2) 0.0208(7) Uani 1 1 d .
H23 H 0.0075 0.0023 0.3155 0.025 Uiso 1 1 calc R
C21 C -0.1329(4) -0.2845(4) 0.1623(2) 0.0280(8) Uani 1 1 d .
H21 H -0.1267 -0.3757 0.1465 0.034 Uiso 1 1 calc R
C32 C -0.3882(5) 0.2961(4) 0.0370(2) 0.0298(8) Uani 1 1 d .
H32A H -0.4006 0.3714 0.0132 0.045 Uiso 1 1 calc R
H32B H -0.4138 0.2132 -0.0117 0.045 Uiso 1 1 calc R
H32C H -0.2777 0.3124 0.0619 0.045 Uiso 1 1 calc R
C25 C 0.2148(4) 0.0016(4) 0.0915(2) 0.0276(8) Uani 1 1 d .
H25A H 0.3291 0.0341 0.0866 0.041 Uiso 1 1 calc R
H25B H 0.1578 -0.0270 0.0315 0.041 Uiso 1 1 calc R
H25C H 0.1986 -0.0745 0.1185 0.041 Uiso 1 1 calc R
C24 C 0.2176(4) 0.1570(3) 0.2354(2) 0.0212(7) Uani 1 1 d .
C15 C -0.2575(4) 0.3281(3) 0.2554(2) 0.0194(7) Uani 1 1 d .
C30 C -0.5945(5) 0.8417(3) 0.2832(2) 0.0275(8) Uani 1 1 d .
H30A H -0.6126 0.8337 0.3444 0.041 Uiso 1 1 calc R
H30B H -0.6640 0.8947 0.2659 0.041 Uiso 1 1 calc R
H30C H -0.4826 0.8862 0.2810 0.041 Uiso 1 1 calc R
C3 C 0.3768(5) 0.8280(4) 0.5503(2) 0.0282(8) Uani 1 1 d .
H3 H 0.4735 0.8753 0.5859 0.034 Uiso 1 1 calc R

loop_
_atom_site_aniso_label
_atom_site_aniso_U_11
_atom_site_aniso_U_22
_atom_site_aniso_U_33
_atom_site_aniso_U_23
_atom_site_aniso_U_13
_atom_site_aniso_U_12
O2 0.0169(12) 0.0297(13) 0.0248(12) 0.0063(10) -0.0041(10) 0.0065(10)
O5 0.0248(13) 0.0226(12) 0.0253(13) 0.0052(10) 0.0001(10) 0.0090(10)
O3 0.0226(13) 0.0193(12) 0.0241(12) 0.0023(10) -0.0015(10) 0.0049(10)
N2 0.0183(15) 0.0207(14) 0.0204(14) 0.0056(11) 0.0000(11) 0.0050(11)
O1 0.0280(14) 0.0203(12) 0.0292(13) 0.0017(10) -0.0065(11) 0.0104(10)
O4 0.0187(13) 0.0258(13) 0.0354(14) 0.0069(11) -0.0028(10) 0.0074(10)
N1 0.0159(14) 0.0174(13) 0.0246(15) 0.0011(11) -0.0033(11) 0.0042(11)
C28 0.0164(17) 0.0193(16) 0.0193(16) 0.0049(13) -0.0005(12) 0.0041(13)
C11 0.0205(18) 0.0190(16) 0.0229(16) 0.0055(13) 0.0008(13) 0.0038(13)
C14 0.0161(17) 0.0206(16) 0.0221(16) 0.0054(13) 0.0023(13) 0.0058(13)
C9 0.0188(17) 0.0198(16) 0.0248(17) 0.0105(13) -0.0043(13) 0.0036(13)
C6 0.0218(18) 0.0208(16) 0.0196(16) 0.0039(13) -0.0038(13) 0.0029(13)
C29 0.0188(17) 0.0157(15) 0.0203(16) 0.0041(12) 0.0028(13) 0.0026(12)
C10 0.0221(18) 0.0139(15) 0.0236(16) 0.0108(13) 0.0010(13) 0.0053(13)
C17 0.0198(17) 0.0170(15) 0.0200(16) 0.0042(12) 0.0010(13) 0.0059(13)
C31 0.0214(19) 0.035(2) 0.0292(19) 0.0053(16) -0.0035(15) 0.0087(15)
C4 0.0185(17) 0.0260(17) 0.0205(16) 0.0064(13) 0.0015(13) 0.0035(13)
C7 0.0180(17) 0.0206(16) 0.0215(16) 0.0039(13) -0.0020(13) 0.0024(13)
C26 0.0169(17) 0.0188(16) 0.0216(16) 0.0036(13) 0.0022(13) 0.0048(13)
C13 0.0172(17) 0.0221(17) 0.0215(16) 0.0028(13) 0.0014(13) 0.0053(13)
C27 0.0174(17) 0.0194(16) 0.0283(18) 0.0088(14) 0.0009(14) 0.0082(13)
C1 0.0266(19) 0.0234(17) 0.0223(17) -0.0007(14) -0.0016(14) 0.0057(14)
C20 0.0240(19) 0.0241(18) 0.0291(18) 0.0057(14) 0.0035(15) 0.0068(14)
C12 0.0195(17) 0.0219(17) 0.0224(17) 0.0013(13) -0.0015(13) 0.0070(13)
C8 0.0151(17) 0.0248(18) 0.0278(18) 0.0039(14) -0.0039(14) 0.0030(13)
C18 0.0184(17) 0.0232(17) 0.0229(17) 0.0074(14) 0.0022(13) 0.0050(13)
C16 0.0169(17) 0.0248(17) 0.0248(17) 0.0031(14) -0.0013(13) 0.0060(13)
C19 0.0212(18) 0.0257(18) 0.0220(17) 0.0039(14) 0.0034(14) 0.0076(14)
C2 0.030(2) 0.0218(17) 0.0260(18) -0.0035(14) -0.0001(15) 0.0032(15)
C22 0.0204(18) 0.0272(18) 0.0321(19) 0.0117(15) 0.0043(15) 0.0076(14)
C5 0.0252(19) 0.0196(16) 0.0191(16) 0.0058(13) 0.0029(13) 0.0072(14)
C23 0.0242(18) 0.0195(16) 0.0220(16) 0.0080(13) 0.0041(14) 0.0091(13)
C21 0.030(2) 0.0200(17) 0.0319(19) 0.0030(15) 0.0042(16) 0.0059(15)
C32 0.034(2) 0.0304(19) 0.0223(18) -0.0004(15) 0.0039(15) 0.0108(16)
C25 0.029(2) 0.0266(18) 0.0279(19) 0.0046(15) 0.0081(15) 0.0104(15)
C24 0.0172(17) 0.0180(16) 0.0253(17) 0.0045(13) 0.0007(13) -0.0009(13)
C15 0.0168(17) 0.0223(17) 0.0165(15) 0.0019(13) 0.0001(12) 0.0028(13)
C30 0.031(2) 0.0213(17) 0.0307(19) 0.0053(15) -0.0034(15) 0.0096(15)
C3 0.027(2) 0.0308(19) 0.0241(18) 0.0055(15) -0.0024(15) 0.0027(15)

loop_
_atom_type_symbol
_atom_type_description
_atom_type_scat_dispersion_real
_atom_type_scat_dispersion_imag
_atom_type_scat_source
C C 0.0033 0.0016 'International Tables Vol C Tables 4.2.6.8 and 6.1.1.4'
H H 0.0000 0.0000 'International Tables Vol C Tables 4.2.6.8 and 6.1.1.4'
N N 0.0061 0.0033 'International Tables Vol C Tables 4.2.6.8 and 6.1.1.4'
O O 0.0106 0.0060 'International Tables Vol C Tables 4.2.6.8 and 6.1.1.4'

loop_
_geom_angle_atom_site_label_1
_geom_angle_atom_site_label_2
_geom_angle_atom_site_label_3
_geom_angle
C28 O2 C31 114.4(3)
C24 O5 C25 115.8(3)
C29 O3 C32 111.8(2)
C17 N2 C10 107.5(3)
C17 N2 C9 131.3(3)
C10 N2 C9 120.7(3)
C27 O1 C30 116.7(3)
C11 N1 C6 107.1(3)
C11 N1 C12 120.9(3)
C6 N1 C12 125.0(3)
O2 C28 C27 121.0(3)
O2 C28 C29 118.7(3)
C27 C28 C29 120.1(3)
N1 C11 C7 111.7(3)
N1 C11 C10 124.7(3)
C7 C11 C10 123.6(3)
C13 C14 C29 117.7(3)
C13 C14 C15 122.8(3)
C29 C14 C15 119.4(3)
C8 C9 N2 120.2(3)
C8 C9 C24 117.9(3)
N2 C9 C24 120.6(3)
C1 C6 N1 129.6(3)
C1 C6 C5 121.7(3)
N1 C6 C5 108.7(3)
O3 C29 C14 120.9(3)
O3 C29 C28 117.9(3)
C14 C29 C28 121.2(3)
C15 C10 N2 109.6(3)
C15 C10 C11 134.3(3)
N2 C10 C11 116.0(3)
C16 C17 N2 107.4(3)
C16 C17 C18 127.8(3)
N2 C17 C18 124.6(3)
C3 C4 C5 119.2(3)
C11 C7 C8 117.5(3)
C11 C7 C5 106.3(3)
C8 C7 C5 136.2(3)
C27 C26 C13 121.0(3)
C14 C13 C26 120.9(3)
C14 C13 C12 124.0(3)
C26 C13 C12 115.0(3)
O1 C27 C26 124.7(3)
O1 C27 C28 116.2(3)
C26 C27 C28 119.1(3)
C6 C1 C2 117.4(3)
C19 C20 C21 120.0(3)
N1 C12 C13 115.4(3)
C9 C8 C7 120.0(3)
C19 C18 C23 117.9(3)
C19 C18 C17 119.5(3)
C23 C18 C17 122.6(3)
C17 C16 C15 109.8(3)
C20 C19 C18 121.4(3)
C3 C2 C1 121.3(3)
C21 C22 C23 120.1(3)
C4 C5 C6 119.2(3)
C4 C5 C7 134.5(3)
C6 C5 C7 106.2(3)
C22 C23 C18 120.7(3)
C20 C21 C22 119.7(3)
O4 C24 O5 124.9(3)
O4 C24 C9 123.2(3)
O5 C24 C9 111.8(3)
C10 C15 C16 105.4(3)
C10 C15 C14 124.3(3)
C16 C15 C14 130.0(3)
C4 C3 C2 121.1(3)

loop_
_geom_bond_atom_site_label_1
_geom_bond_atom_site_label_2
_geom_bond_distance
O2 C28 1.372(4)
O2 C31 1.438(4)
O5 C24 1.330(4)
O5 C25 1.450(4)
O3 C29 1.373(4)
O3 C32 1.428(4)
N2 C17 1.398(4)
N2 C10 1.400(4)
N2 C9 1.406(4)
O1 C27 1.358(4)
O1 C30 1.420(4)
O4 C24 1.215(4)
N1 C11 1.370(4)
N1 C6 1.402(4)
N1 C12 1.475(4)
C28 C27 1.393(4)
C28 C29 1.412(4)
C11 C7 1.386(5)
C11 C10 1.405(5)
C14 C13 1.400(4)
C14 C29 1.411(5)
C14 C15 1.483(4)
C9 C8 1.368(5)
C9 C24 1.491(4)
C6 C1 1.384(5)
C6 C5 1.426(4)
C10 C15 1.389(5)
C17 C16 1.380(4)
C17 C18 1.475(4)
C4 C3 1.375(5)
C4 C5 1.400(5)
C7 C8 1.425(4)
C7 C5 1.442(5)
C26 C27 1.391(5)
C26 C13 1.405(4)
C13 C12 1.509(5)
C1 C2 1.402(5)
C20 C19 1.381(5)
C20 C21 1.382(5)
C18 C19 1.389(5)
C18 C23 1.400(4)
C16 C15 1.419(5)
C2 C3 1.398(5)
C22 C21 1.384(5)
C22 C23 1.388(4)
